data_1575708
loop_
_publ_author_name
'Maryunina, Kseniya'
'Yamaguchi, Koyo'
'Inoue, Katsuya'
'Samsonenko, Arkady'
'Veber, Sergey'
'Smirnova, Kristina'
'Bogomyakov, Artem'
'Letyagin, Gleb'
'Romanenko, Galina'
'Morozov, Vitaly'

_publ_section_title
;
 Magnetic superexchange switching by the transformation of a trigonal
 bipyramid into a square pyramid in a Cu(II)-nitroxide complex.
;
_journal_issue 40
_journal_name_full 'Dalton transactions (Cambridge, England : 2003)'
_journal_page_first 15176
_journal_page_last 15187
_journal_paper_doi 10.1039/d5dt01274k
_journal_volume 54
_journal_year 2025
_chemical_formula_sum 'C32 H20 Cu2 F24 N3 O9'
_chemical_formula_weight 1173.59
_space_group_crystal_system monoclinic
_space_group_IT_number 15
_space_group_name_Hall '-C 2yc'
_space_group_name_H-M_alt 'C 1 2/c 1'
_atom_sites_solution_hydrogens geom
_audit_creation_method SHELXL-2019/3
_audit_update_record
;
2025-04-01 deposited with the CCDC.	2025-09-10 downloaded from the CCDC.
;
_cell_angle_alpha 90
_cell_angle_beta 120.661(4)
_cell_angle_gamma 90
_cell_formula_units_Z 4
_cell_length_a 18.9168(14)
_cell_length_b 17.0188(14)
_cell_length_c 15.4769(12)
_cell_measurement_reflns_used 5445
_cell_measurement_temperature 110(2)
_cell_measurement_theta_max 26.04
_cell_measurement_theta_min 2.39
_cell_volume 4286.1(6)
_computing_cell_refinement 'Bruker SAINT'
_computing_data_collection 'Bruker APEX2'
_computing_data_reduction 'Bruker SAINT'
_computing_molecular_graphics 'Bruker SHELXTL'
_computing_publication_material 'Bruker SHELXTL'
_computing_structure_refinement 'SHELXL-2019/2 (Sheldrick, 2019)'
_computing_structure_solution 'SHELXS-97 (Sheldrick, 2008)'
_diffrn_ambient_temperature 110(2)
_diffrn_measured_fraction_theta_full 0.997
_diffrn_measured_fraction_theta_max 0.983
_diffrn_measurement_device_type 'Bruker APEX-II CCD'
_diffrn_measurement_method '\f and \w scans'
_diffrn_radiation_type MoK\a
_diffrn_radiation_wavelength 0.71073
_diffrn_reflns_av_R_equivalents 0.0427
_diffrn_reflns_av_unetI/netI 0.0596
_diffrn_reflns_Laue_measured_fraction_full 0.997
_diffrn_reflns_Laue_measured_fraction_max 0.983
_diffrn_reflns_limit_h_max 25
_diffrn_reflns_limit_h_min -25
_diffrn_reflns_limit_k_max 18
_diffrn_reflns_limit_k_min -22
_diffrn_reflns_limit_l_max 20
_diffrn_reflns_limit_l_min -20
_diffrn_reflns_number 18562
_diffrn_reflns_point_group_measured_fraction_full 0.997
_diffrn_reflns_point_group_measured_fraction_max 0.983
_diffrn_reflns_theta_full 25.242
_diffrn_reflns_theta_max 28.767
_diffrn_reflns_theta_min 1.731
_exptl_absorpt_coefficient_mu 1.150
_exptl_absorpt_correction_T_max 0.5741
_exptl_absorpt_correction_T_min 0.4768
_exptl_absorpt_correction_type multi-scan
_exptl_crystal_colour dark_browm
_exptl_crystal_density_diffrn 1.819
_exptl_crystal_density_meas ?,
_exptl_crystal_description block
_exptl_crystal_F_000 2316
_exptl_crystal_size_max 0.26
_exptl_crystal_size_mid 0.18
_exptl_crystal_size_min 0.15
_refine_diff_density_max 0.534
_refine_diff_density_min -0.632
_refine_diff_density_rms 0.070
_refine_ls_extinction_method none
_refine_ls_goodness_of_fit_ref 0.818
_refine_ls_hydrogen_treatment constr
_refine_ls_matrix_type full
_refine_ls_number_parameters 379
_refine_ls_number_reflns 5477
_refine_ls_number_restraints 12
_refine_ls_restrained_S_all 0.824
_refine_ls_R_factor_all 0.0765
_refine_ls_R_factor_gt 0.0436
_refine_ls_shift/su_max 0.001
_refine_ls_shift/su_mean 0.000
_refine_ls_structure_factor_coef Fsqd
_refine_ls_weighting_details 'w=1/[\s^2^(Fo^2^)+(0.0507P)^2^+10.7835P] where P=(Fo^2^+2Fc^2^)/3'
_refine_ls_weighting_scheme calc
_refine_ls_wR_factor_gt 0.0974
_refine_ls_wR_factor_ref 0.1097
_reflns_Friedel_coverage 0.000
_reflns_number_gt 3534
_reflns_number_total 5477
_reflns_threshold_expression 'I > 2\s(I)'
_cod_data_source_file d5dt01274k2.cif
_cod_data_source_block c2c110s
_cod_depositor_comments 'Adding full bibliography for 1575703--1575709.cif.'
_cod_original_sg_symbol_H-M 'C 2/c'
_cod_database_code 1575708
_shelx_shelxl_version_number 2019/3
_shelx_space_group_comment
; 
The symmetry employed for this shelxl refinement is uniquely defined 
by the following loop, which should always be used as a source of 
symmetry information in preference to the above space-group names. 
They are only intended as comments. 
;

loop_
_space_group_symop_operation_xyz
'x, y, z'
'-x, y, -z+1/2'
'x+1/2, y+1/2, z'
'-x+1/2, y+1/2, -z+1/2'
'-x, -y, -z'
'x, -y, z-1/2'
'-x+1/2, -y+1/2, -z'
'x+1/2, -y+1/2, z-1/2'

loop_
_atom_site_label
_atom_site_type_symbol
_atom_site_fract_x
_atom_site_fract_y
_atom_site_fract_z
_atom_site_U_iso_or_equiv
_atom_site_adp_type
_atom_site_occupancy
_atom_site_site_symmetry_order
_atom_site_calc_flag
_atom_site_refinement_flags_posn
_atom_site_refinement_flags_adp
_atom_site_refinement_flags_occupancy
_atom_site_disorder_assembly
_atom_site_disorder_group
Cu2 Cu 0.500000 0.39054(3) 0.250000 0.02976(13) Uani 1 2 d S T P . .
O3 O 0.49047(10) 0.32449(11) 0.13417(13) 0.0344(4) Uani 1 1 d . . . . .
C6 C 0.43757(19) 0.2754(2) -0.0271(2) 0.0529(9) Uani 1 1 d . . . . .
F7 F 0.48662(13) 0.31959(19) -0.04586(15) 0.0918(9) Uani 1 1 d . . . . .
F8 F 0.47175(14) 0.20564(15) 0.00345(16) 0.0881(8) Uani 1 1 d . . . . .
F9 F 0.36828(11) 0.26594(13) -0.11556(13) 0.0649(6) Uani 1 1 d . . . . .
C7 C 0.42468(16) 0.31499(16) 0.05237(19) 0.0334(6) Uani 1 1 d . . . . .
C8 C 0.34545(16) 0.33565(16) 0.0285(2) 0.0341(6) Uani 1 1 d . . . . .
H8A H 0.300615 0.325177 -0.037041 0.041 Uiso 1 1 calc R U . . .
C9 C 0.33091(15) 0.37074(15) 0.09753(19) 0.0305(6) Uani 1 1 d . . . . .
C10 C 0.24337(16) 0.3952(2) 0.0670(2) 0.0430(7) Uani 1 1 d . . . . .
F10 F 0.23854(11) 0.47235(12) 0.07050(16) 0.0663(6) Uani 1 1 d . . . . .
F11 F 0.18747(10) 0.37267(12) -0.02498(14) 0.0624(6) Uani 1 1 d . . . . .
F12 F 0.22226(11) 0.36580(17) 0.12991(17) 0.0905(9) Uani 1 1 d . . . . .
O4 O 0.38206(10) 0.38839(11) 0.18840(13) 0.0325(4) Uani 1 1 d . . . . .
Cu1 Cu 0.77326(4) 0.74098(4) 0.52671(5) 0.03297(19) Uani 0.5 1 d . . P . .
O1 O 0.8117(8) 0.8400(4) 0.5037(9) 0.0310(19) Uani 0.54(2) 1 d . . P A 1
O2 O 0.7906(8) 0.6869(4) 0.4289(10) 0.035(2) Uani 0.54(2) 1 d . . P A 1
O1A O 0.7778(8) 0.8541(4) 0.4636(10) 0.0248(19) Uani 0.46(2) 1 d . . P A 2
O2A O 0.7561(7) 0.7023(5) 0.3885(9) 0.0255(18) Uani 0.46(2) 1 d . . P A 2
C1 C 0.85175(18) 0.94037(17) 0.4300(2) 0.0375(6) Uani 1 1 d . . . . .
F1 F 0.7938(7) 0.9890(8) 0.3822(10) 0.118(6) Uani 0.5 1 d . . P B 1
F2 F 0.9058(5) 0.9447(6) 0.3950(7) 0.066(2) Uani 0.5 1 d . U P B 1
F3 F 0.8988(7) 0.9661(7) 0.5215(7) 0.048(3) Uani 0.5 1 d . . P B 1
F1A F 0.7872(7) 0.9882(7) 0.4043(10) 0.072(3) Uani 0.5 1 d . . P B 2
F2A F 0.8696(5) 0.9546(6) 0.3631(6) 0.064(2) Uani 0.5 1 d . U P B 2
F3A F 0.9079(8) 0.9630(9) 0.5201(8) 0.080(4) Uani 0.5 1 d . . P B 2
C2 C 0.82347(16) 0.85587(16) 0.4284(2) 0.0341(6) Uani 1 1 d . . . . .
C3 C 0.82997(16) 0.80099(16) 0.36721(19) 0.0317(6) Uani 1 1 d . . . . .
H3A H 0.851527 0.816620 0.326248 0.038 Uiso 1 1 calc R U . . .
C4 C 0.80590(16) 0.72377(17) 0.3640(2) 0.0350(6) Uani 1 1 d . . . . .
C5 C 0.81915(17) 0.66402(18) 0.3007(2) 0.0377(6) Uani 1 1 d . . . . .
F4 F 0.83487(14) 0.69659(12) 0.23464(15) 0.0663(6) Uani 1 1 d . . . . .
F5 F 0.88044(12) 0.61589(12) 0.35830(15) 0.0629(6) Uani 1 1 d . . . . .
F6 F 0.75336(11) 0.61907(11) 0.24882(15) 0.0588(5) Uani 1 1 d . . . . .
O1R O 0.6295(7) 0.7895(11) 0.3693(11) 0.049(3) Uani 0.25 1 d . . P C 1
N2R N 0.5581(11) 0.8056(4) 0.3003(13) 0.030(2) Uani 0.5 1 d . . P C 1
O10R O 0.3747(7) 0.7681(11) 0.1227(10) 0.049(3) Uani 0.25 1 d . . P C 2
N9R N 0.4247(11) 0.8025(4) 0.1781(12) 0.030(2) Uani 0.5 1 d . . P C 2
C3R C 0.54806(17) 0.88833(17) 0.2833(2) 0.0382(6) Uani 1 1 d . . . . .
C4R C 0.5843(2) 0.93847(19) 0.3767(2) 0.0548(9) Uani 1 1 d . . . . .
H4RA H 0.574394 0.994043 0.357610 0.082 Uiso 1 1 calc R U . . .
H4RB H 0.558381 0.924995 0.415772 0.082 Uiso 1 1 calc R U . . .
H4RC H 0.643562 0.928932 0.417365 0.082 Uiso 1 1 calc R U . . .
C5R C 0.5899(2) 0.90689(19) 0.2227(3) 0.0517(8) Uani 1 1 d . . . . .
H5RA H 0.585518 0.963277 0.208014 0.078 Uiso 1 1 calc R U . . .
H5RB H 0.648050 0.891983 0.261936 0.078 Uiso 1 1 calc R U . . .
H5RC H 0.562972 0.877235 0.159635 0.078 Uiso 1 1 calc R U . . .
C6R C 0.500000 0.7609(2) 0.250000 0.0402(10) Uani 1 2 d S T P . .
C7R C 0.500000 0.6746(2) 0.250000 0.0318(8) Uani 1 2 d S T P C .
C8R C 0.56808(16) 0.63255(16) 0.2639(2) 0.0326(6) Uani 1 1 d . . . . .
H8RA H 0.615764 0.659291 0.273829 0.039 Uiso 1 1 calc R U . C .
C9R C 0.56554(15) 0.55196(16) 0.26294(19) 0.0300(6) Uani 1 1 d . . . . .
H9RA H 0.612189 0.523844 0.271860 0.036 Uiso 1 1 calc R U . . .
N10R N 0.500000 0.51087(17) 0.250000 0.0270(6) Uani 1 2 d S T P . .

loop_
_atom_site_aniso_label
_atom_site_aniso_U_11
_atom_site_aniso_U_22
_atom_site_aniso_U_33
_atom_site_aniso_U_23
_atom_site_aniso_U_13
_atom_site_aniso_U_12
Cu2 0.0189(2) 0.0332(3) 0.0282(2) 0.000 0.00549(18) 0.000
O3 0.0269(9) 0.0406(11) 0.0269(10) -0.0034(9) 0.0074(8) 0.0018(8)
C6 0.0342(16) 0.084(3) 0.0289(16) -0.0127(17) 0.0072(13) 0.0017(17)
F7 0.0615(13) 0.180(3) 0.0396(12) -0.0263(14) 0.0299(11) -0.0314(15)
F8 0.0846(16) 0.1014(18) 0.0491(13) -0.0209(12) 0.0130(12) 0.0500(14)
F9 0.0456(10) 0.0966(16) 0.0306(10) -0.0234(10) 0.0034(8) 0.0028(10)
C7 0.0297(13) 0.0346(15) 0.0262(14) -0.0007(12) 0.0071(11) -0.0002(11)
C8 0.0266(13) 0.0363(15) 0.0271(14) 0.0000(12) 0.0049(11) -0.0033(12)
C9 0.0224(12) 0.0304(14) 0.0276(14) 0.0048(11) 0.0047(11) -0.0046(10)
C10 0.0234(13) 0.056(2) 0.0387(16) 0.0015(15) 0.0078(12) -0.0003(14)
F10 0.0341(9) 0.0624(13) 0.0755(14) -0.0121(11) 0.0085(9) 0.0169(9)
F11 0.0226(8) 0.0822(15) 0.0518(12) -0.0145(10) -0.0031(8) 0.0007(9)
F12 0.0294(10) 0.169(3) 0.0714(15) 0.0453(16) 0.0246(10) 0.0051(12)
O4 0.0223(8) 0.0380(11) 0.0293(10) -0.0029(9) 0.0073(7) -0.0006(8)
Cu1 0.0439(5) 0.0253(4) 0.0415(5) -0.0077(4) 0.0304(4) -0.0088(4)
O1 0.035(4) 0.030(3) 0.030(4) -0.004(3) 0.017(4) -0.007(3)
O2 0.045(5) 0.026(2) 0.041(5) -0.005(3) 0.028(4) -0.002(3)
O1A 0.027(4) 0.022(3) 0.026(4) 0.000(2) 0.014(4) -0.001(2)
O2A 0.025(4) 0.024(3) 0.026(4) 0.000(3) 0.012(3) -0.001(2)
C1 0.0459(16) 0.0360(16) 0.0313(15) -0.0001(13) 0.0203(14) -0.0051(14)
F1 0.073(7) 0.057(6) 0.112(8) 0.035(5) -0.034(5) -0.002(5)
F2 0.094(5) 0.050(4) 0.087(6) -0.017(4) 0.070(4) -0.033(4)
F3 0.086(6) 0.033(4) 0.034(5) -0.013(3) 0.038(5) -0.024(4)
F1A 0.069(5) 0.034(4) 0.115(7) -0.012(4) 0.050(5) 0.011(3)
F2A 0.121(6) 0.044(3) 0.060(4) 0.002(3) 0.069(4) -0.008(4)
F3A 0.058(4) 0.063(7) 0.057(6) 0.008(5) -0.014(4) -0.035(4)
C2 0.0316(14) 0.0350(15) 0.0354(15) -0.0060(13) 0.0167(12) -0.0071(12)
C3 0.0325(14) 0.0351(15) 0.0299(14) -0.0019(12) 0.0176(12) -0.0014(12)
C4 0.0311(14) 0.0403(16) 0.0380(15) -0.0102(13) 0.0209(12) -0.0053(12)
C5 0.0374(15) 0.0393(16) 0.0379(16) -0.0087(14) 0.0202(13) -0.0020(13)
F4 0.1049(17) 0.0600(13) 0.0639(13) -0.0164(10) 0.0649(13) -0.0105(11)
F5 0.0518(11) 0.0664(13) 0.0597(12) -0.0065(10) 0.0206(10) 0.0228(10)
F6 0.0526(11) 0.0570(12) 0.0571(12) -0.0311(10) 0.0211(9) -0.0151(9)
O1R 0.033(3) 0.010(10) 0.058(4) -0.005(3) -0.009(2) -0.003(3)
N2R 0.025(6) 0.0330(15) 0.010(6) -0.0011(19) -0.007(5) 0.007(2)
O10R 0.033(3) 0.010(10) 0.058(4) -0.005(3) -0.009(2) -0.003(3)
N9R 0.025(6) 0.0330(15) 0.010(6) -0.0011(19) -0.007(5) 0.007(2)
C3R 0.0425(15) 0.0295(14) 0.0347(15) -0.0007(13) 0.0139(13) -0.0038(12)
C4R 0.0553(19) 0.0398(18) 0.0457(19) -0.0116(15) 0.0086(16) 0.0049(16)
C5R 0.0517(19) 0.0455(19) 0.055(2) 0.0022(16) 0.0246(17) -0.0041(15)
C6R 0.060(3) 0.035(2) 0.033(2) 0.000 0.029(2) 0.000
C7R 0.039(2) 0.028(2) 0.0272(19) 0.000 0.0161(17) 0.000
C8R 0.0325(13) 0.0341(15) 0.0314(14) -0.0034(12) 0.0164(12) -0.0067(11)
C9R 0.0258(12) 0.0346(15) 0.0281(14) -0.0011(12) 0.0126(11) -0.0018(11)
N10R 0.0242(14) 0.0297(16) 0.0235(15) 0.000 0.0097(12) 0.000

loop_
_atom_type_symbol
_atom_type_description
_atom_type_scat_dispersion_real
_atom_type_scat_dispersion_imag
_atom_type_scat_source
C C 0.0033 0.0016 'International Tables Vol C Tables 4.2.6.8 and 6.1.1.4'
H H 0.0000 0.0000 'International Tables Vol C Tables 4.2.6.8 and 6.1.1.4'
N N 0.0061 0.0033 'International Tables Vol C Tables 4.2.6.8 and 6.1.1.4'
O O 0.0106 0.0060 'International Tables Vol C Tables 4.2.6.8 and 6.1.1.4'
F F 0.0171 0.0103 'International Tables Vol C Tables 4.2.6.8 and 6.1.1.4'
Cu Cu 0.3201 1.2651 'International Tables Vol C Tables 4.2.6.8 and 6.1.1.4'

loop_
_geom_angle_atom_site_label_1
_geom_angle_atom_site_label_2
_geom_angle_atom_site_label_3
_geom_angle
_geom_angle_site_symmetry_1
_geom_angle_site_symmetry_3
_geom_angle_publ_flag
O4 Cu2 O4 177.82(11) . 2_655 ?
O4 Cu2 N10R 91.09(6) . . ?
O4 Cu2 N10R 91.09(6) 2_655 . ?
O4 Cu2 O3 89.17(7) . 2_655 ?
O4 Cu2 O3 89.63(7) 2_655 2_655 ?
N10R Cu2 O3 123.36(5) . 2_655 ?
O4 Cu2 O3 89.63(7) . . ?
O4 Cu2 O3 89.17(7) 2_655 . ?
N10R Cu2 O3 123.36(5) . . ?
O3 Cu2 O3 113.29(11) 2_655 . ?
C7 O3 Cu2 123.69(17) . . ?
F8 C6 F7 108.5(3) . . ?
F8 C6 F9 107.7(3) . . ?
F7 C6 F9 105.8(3) . . ?
F8 C6 C7 111.0(3) . . ?
F7 C6 C7 109.9(3) . . ?
F9 C6 C7 113.7(2) . . ?
O3 C7 C8 128.0(3) . . ?
O3 C7 C6 112.7(2) . . ?
C8 C7 C6 119.3(2) . . ?
C9 C8 C7 121.3(2) . . ?
O4 C9 C8 128.6(2) . . ?
O4 C9 C10 111.7(2) . . ?
C8 C9 C10 119.6(2) . . ?
F12 C10 F11 107.8(2) . . ?
F12 C10 F10 107.0(3) . . ?
F11 C10 F10 107.3(2) . . ?
F12 C10 C9 110.8(2) . . ?
F11 C10 C9 113.4(3) . . ?
F10 C10 C9 110.1(2) . . ?
C9 O4 Cu2 125.97(17) . . ?
Cu1 Cu1 O10R 162.5(4) 7_666 8_566 ?
Cu1 Cu1 O1R 175.4(4) 7_666 7_666 ?
Cu1 Cu1 O2A 88.2(4) 7_666 7_666 ?
O1R Cu1 O2A 93.1(8) 7_666 7_666 ?
Cu1 Cu1 O1A 93.7(5) 7_666 7_666 ?
O1R Cu1 O1A 90.7(6) 7_666 7_666 ?
Cu1 Cu1 O1 79.5(4) 7_666 . ?
O1R Cu1 O1 96.1(6) 7_666 . ?
Cu1 Cu1 O2 85.4(5) 7_666 . ?
O1R Cu1 O2 93.4(9) 7_666 . ?
O1 Cu1 O2 92.3(2) . . ?
Cu1 Cu1 O1 74.0(4) 7_666 7_666 ?
O1R Cu1 O1 110.4(6) 7_666 7_666 ?
O1 Cu1 O1 153.50(7) . 7_666 ?
O2 Cu1 O1 85.6(2) . 7_666 ?
Cu1 Cu1 O2 68.9(4) 7_666 7_666 ?
O1R Cu1 O2 112.2(8) 7_666 7_666 ?
O1 Cu1 O2 83.2(2) . 7_666 ?
O2 Cu1 O2 154.30(9) . 7_666 ?
O1 Cu1 O2 87.2(3) 7_666 7_666 ?
Cu1 Cu1 O2A 66.4(4) 7_666 . ?
O10R Cu1 O2A 112.0(8) 8_566 . ?
O2A Cu1 O2A 154.61(10) 7_666 . ?
O1A Cu1 O2A 89.6(3) 7_666 . ?
Cu1 Cu1 O1A 62.0(4) 7_666 . ?
O10R Cu1 O1A 100.6(6) 8_566 . ?
O2A Cu1 O1A 87.4(3) 7_666 . ?
O1A Cu1 O1A 155.67(11) 7_666 . ?
O2A Cu1 O1A 80.9(4) . . ?
C2 O1 Cu1 125.9(4) . . ?
C2 O1 Cu1 114.4(5) . 7_666 ?
Cu1 O1 Cu1 26.50(7) . 7_666 ?
C4 O2 Cu1 123.6(4) . . ?
C4 O2 Cu1 111.0(6) . 7_666 ?
Cu1 O2 Cu1 25.70(9) . 7_666 ?
C2 O1A Cu1 123.1(4) . 7_666 ?
C2 O1A Cu1 114.6(6) . . ?
Cu1 O1A Cu1 24.33(12) 7_666 . ?
C4 O2A Cu1 126.2(4) . 7_666 ?
C4 O2A Cu1 118.3(5) . . ?
Cu1 O2A Cu1 25.39(10) 7_666 . ?
F2A C1 F3A 113.9(7) . . ?
F1 C1 F3 108.8(8) . . ?
F2A C1 F1A 102.9(7) . . ?
F3A C1 F1A 105.0(8) . . ?
F1 C1 F2 109.2(8) . . ?
F3 C1 F2 100.1(6) . . ?
F2A C1 C2 113.8(5) . . ?
F1 C1 C2 114.4(7) . . ?
F3A C1 C2 112.4(7) . . ?
F3 C1 C2 111.9(6) . . ?
F1A C1 C2 107.8(6) . . ?
F2 C1 C2 111.5(5) . . ?
O1A C2 C3 127.9(4) . . ?
O1 C2 C3 125.6(4) . . ?
O1A C2 C1 109.4(3) . . ?
O1 C2 C1 113.1(3) . . ?
C3 C2 C1 119.7(2) . . ?
C4 C3 C2 121.7(2) . . ?
O2A C4 C3 123.9(4) . . ?
O2 C4 C3 127.8(3) . . ?
O2A C4 C5 113.7(3) . . ?
O2 C4 C5 110.0(3) . . ?
C3 C4 C5 120.0(2) . . ?
F5 C5 F6 106.2(2) . . ?
F5 C5 F4 108.3(2) . . ?
F6 C5 F4 106.5(2) . . ?
F5 C5 C4 110.9(2) . . ?
F6 C5 C4 111.4(2) . . ?
F4 C5 C4 113.2(2) . . ?
N2R O1R Cu1 173.7(13) . 7_666 ?
O1R N2R C6R 129.1(9) . . ?
O1R N2R C3R 110.9(13) . . ?
C6R N2R C3R 120.0(10) . . ?
O10R N9R C6R 117.6(11) . . ?
C6R N9R C3R 99.0(8) . 2_655 ?
N2R C3R C4R 115.4(7) . . ?
N2R C3R C5R 104.7(9) . . ?
C4R C3R C5R 110.2(3) . . ?
N2R C3R C3R 97.0(7) . 2_655 ?
C4R C3R C3R 115.9(3) . 2_655 ?
C5R C3R C3R 112.6(3) . 2_655 ?
N2R C3R N9R 11.6(12) . 2_655 ?
C4R C3R N9R 105.2(7) . 2_655 ?
C5R C3R N9R 104.7(8) . 2_655 ?
C3R C3R N9R 107.3(6) 2_655 2_655 ?
N2R C6R N2R 103.8(9) . 2_655 ?
N2R C6R N9R 10.0(8) . 2_655 ?
N2R C6R N9R 113.0(4) 2_655 2_655 ?
N9R C6R N9R 122.3(7) 2_655 . ?
N2R C6R C7R 128.1(4) . . ?
N2R C6R C7R 128.1(4) 2_655 . ?
N9R C6R C7R 118.8(4) 2_655 . ?
N9R C6R C7R 118.8(4) . . ?
C8R C7R C8R 118.0(3) . 2_655 ?
C8R C7R C6R 120.98(17) . . ?
C8R C7R C6R 120.98(17) 2_655 . ?
C9R C8R C7R 119.2(3) . . ?
N10R C9R C8R 123.1(2) . . ?
C9R N10R C9R 117.4(3) . 2_655 ?
C9R N10R Cu2 121.29(16) . . ?
C9R N10R Cu2 121.28(16) 2_655 . ?

loop_
_geom_bond_atom_site_label_1
_geom_bond_atom_site_label_2
_geom_bond_distance
_geom_bond_site_symmetry_2
_geom_bond_publ_flag
Cu2 O4 1.9283(16) . ?
Cu2 O4 1.9283(16) 2_655 ?
Cu2 N10R 2.048(3) . ?
Cu2 O3 2.0446(18) 2_655 ?
Cu2 O3 2.0446(18) . ?
O3 C7 1.253(3) . ?
C6 F8 1.319(4) . ?
C6 F7 1.337(4) . ?
C6 F9 1.337(3) . ?
C6 C7 1.527(4) . ?
C7 C8 1.393(4) . ?
C8 C9 1.369(4) . ?
C9 O4 1.271(3) . ?
C9 C10 1.530(4) . ?
C10 F12 1.324(4) . ?
C10 F11 1.326(3) . ?
C10 F10 1.320(4) . ?
Cu1 Cu1 0.9001(13) 7_666 ?
Cu1 O10R 1.733(10) 8_566 ?
Cu1 O1R 1.796(12) 7_666 ?
Cu1 O2A 1.924(6) 7_666 ?
Cu1 O1A 1.929(5) 7_666 ?
Cu1 O1 1.939(6) . ?
Cu1 O2 1.937(5) . ?
Cu1 O1 1.983(6) 7_666 ?
Cu1 O2 2.069(7) 7_666 ?
Cu1 O2A 2.098(7) . ?
Cu1 O1A 2.180(8) . ?
O1 C2 1.322(7) . ?
O2 C4 1.336(8) . ?
O1A C2 1.235(6) . ?
O2A C4 1.237(6) . ?
C1 F2A 1.266(9) . ?
C1 F1 1.268(11) . ?
C1 F3A 1.308(11) . ?
C1 F3 1.305(10) . ?
C1 F1A 1.348(10) . ?
C1 F2 1.383(10) . ?
C1 C2 1.530(4) . ?
C2 C3 1.379(4) . ?
C3 C4 1.383(4) . ?
C4 C5 1.518(4) . ?
C5 F5 1.325(3) . ?
C5 F6 1.326(3) . ?
C5 F4 1.324(3) . ?
O1R N2R 1.252(17) . ?
N2R C6R 1.233(16) . ?
N2R C3R 1.427(7) . ?
O10R N9R 1.071(18) . ?
N9R C6R 1.467(15) . ?
N9R C3R 1.563(7) 2_655 ?
C3R C4R 1.509(4) . ?
C3R C5R 1.537(4) . ?
C3R C3R 1.568(6) 2_655 ?
C6R C7R 1.468(6) . ?
C7R C8R 1.391(3) . ?
C7R C8R 1.392(3) 2_655 ?
C8R C9R 1.372(4) . ?
C9R N10R 1.346(3) . ?
